data_1556737
loop_
_publ_author_name
'Lumpi, Daniel'
'Kautny, Paul'
'St\"oger, Berthold'
'Fr\"ohlich, Johannes'

_publ_section_title
;
 Crystal chemistry of layered structures formed by linear rigid
 silyl-capped molecules.
;
_journal_issue 'Pt 5'
_journal_name_full IUCrJ
_journal_page_first 584
_journal_page_last 600
_journal_paper_doi 10.1107/S2052252515011665
_journal_volume 2
_journal_year 2015
_chemical_formula_sum 'C22 H30 S2 Si2'
_chemical_formula_weight 414.8
_space_group_IT_number 15
_space_group_name_Hall '-C 2yc'
_space_group_name_H-M_alt 'C 1 2/c 1'
_symmetry_cell_setting monoclinic
_symmetry_Int_Tables_number 15
_symmetry_space_group_name_Hall '-C 2yc'
_symmetry_space_group_name_H-M 'C 1 2/c 1'
_cell_angle_alpha 90
_cell_angle_beta 98.343(8)
_cell_angle_gamma 90
_cell_formula_units_Z 4
_cell_length_a 34.148(6)
_cell_length_b 6.8690(12)
_cell_length_c 10.3442(18)
_cell_measurement_reflns_used 18955
_cell_measurement_temperature 100
_cell_measurement_theta_max 34.9
_cell_measurement_theta_min 2.4
_cell_volume 2400.7(7)
_diffrn_ambient_temperature 100
_diffrn_measured_fraction_theta_full 1
_diffrn_measured_fraction_theta_max 1
_diffrn_measurement_device 'four-circle diffractometer'
_diffrn_measurement_device_type 'Bruker KAPPA APEX II CCD'
_diffrn_measurement_method '\w- and \f-scans'
_diffrn_radiation_monochromator graphite
_diffrn_radiation_probe x-ray
_diffrn_radiation_source 'X-ray tube'
_diffrn_radiation_type 'Mo K\a'
_diffrn_radiation_wavelength 0.71073
_diffrn_reflns_av_R_equivalents 0.0347
_diffrn_reflns_av_sigmaI/netI 0.0228
_diffrn_reflns_limit_h_max 54
_diffrn_reflns_limit_h_min -54
_diffrn_reflns_limit_k_max 11
_diffrn_reflns_limit_k_min -11
_diffrn_reflns_limit_l_max 16
_diffrn_reflns_limit_l_min -16
_diffrn_reflns_number 38270
_diffrn_reflns_theta_full 35
_diffrn_reflns_theta_max 35
_diffrn_reflns_theta_min 1.21
_exptl_absorpt_coefficient_mu 0.326
_exptl_absorpt_correction_T_max 0.99
_exptl_absorpt_correction_T_min 0.91
_exptl_absorpt_correction_type multi-scan
_exptl_absorpt_process_details SADABS
_exptl_crystal_colour 'clear yellow'
_exptl_crystal_density_diffrn 1.1472
_exptl_crystal_description plate
_exptl_crystal_F_000 888
_exptl_crystal_size_max 0.77
_exptl_crystal_size_mid 0.25
_exptl_crystal_size_min 0.03
_refine_diff_density_max 0.43
_refine_diff_density_min -0.22
_refine_ls_extinction_method none
_refine_ls_goodness_of_fit_gt 2.41
_refine_ls_goodness_of_fit_ref 2.19
_refine_ls_hydrogen_treatment constr
_refine_ls_number_constraints 60
_refine_ls_number_parameters 118
_refine_ls_number_reflns 5255
_refine_ls_number_restraints 0
_refine_ls_R_factor_all 0.0424
_refine_ls_R_factor_gt 0.0307
_refine_ls_shift/su_max 0.0035
_refine_ls_shift/su_mean 0.0006
_refine_ls_structure_factor_coef F
_refine_ls_weighting_details w=1/(\s^2^(F)+0.0001F^2^)
_refine_ls_weighting_scheme sigma
_refine_ls_wR_factor_gt 0.0435
_refine_ls_wR_factor_ref 0.0442
_reflns_number_gt 4193
_reflns_number_total 5255
_reflns_threshold_expression I>3\s(I)
_cod_data_source_file yc5004.cif
_cod_data_source_block BSEM
_cod_depositor_comments
;
The following automatic conversions were performed:

data item '_diffrn_radiation_probe' value 'X-ray' was changed to
'x-ray' in accordance with the
/home/saulius/struct/COD-crude-data/automatic-downloads/DataCite-retrospective/IUCr/depositions/lib/dictionaries/cif_core.dic
dictionary named 'cif_core.dic' version 2.4.2 last updated on
2011-04-26.

Automatic conversion script
Id: cif_fix_values 7556 2019-12-06 15:28:31Z antanas 
;
_cod_database_code 1556737
_publcif_datablock.id {4740eb5d-65a9-4075-bc68-4cd2da624df7}

loop_
_space_group_symop_id
_space_group_symop_operation_xyz
1 x,y,z
2 -x,y,-z+1/2
3 -x,-y,-z
4 x,-y,z+1/2
5 x+1/2,y+1/2,z
6 -x+1/2,y+1/2,-z+1/2
7 -x+1/2,-y+1/2,-z
8 x+1/2,-y+1/2,z+1/2

loop_
_atom_site_label
_atom_site_type_symbol
_atom_site_fract_x
_atom_site_fract_y
_atom_site_fract_z
_atom_site_adp_type
_atom_site_U_iso_or_equiv
_atom_site_symmetry_multiplicity
_atom_site_occupancy
_atom_site_calc_flag
S S 0.419611(6) 0.11777(3) 0.11095(2) Uani 0.01837(6) 8 1 d
Si Si 0.321272(7) 0.35715(3) 0.43975(2) Uani 0.01769(7) 8 1 d
C1 C 0.46995(2) 0.42787(11) 0.06768(8) Uani 0.01359(19) 8 1 d
C2 C 0.49845(2) 0.30281(11) 0.02820(8) Uani 0.0156(2) 8 1 d
C3 C 0.47204(2) 0.62626(11) 0.03738(8) Uani 0.0155(2) 8 1 d
C4 C 0.43845(2) 0.35546(11) 0.13903(8) Uani 0.0140(2) 8 1 d
C5 C 0.42532(2) 0.46355(12) 0.23315(8) Uani 0.0165(2) 8 1 d
C6 C 0.39321(2) 0.41453(12) 0.30064(8) Uani 0.0171(2) 8 1 d
C7 C 0.36568(3) 0.38581(12) 0.35998(9) Uani 0.0185(2) 8 1 d
C8 C 0.30424(3) 0.60690(14) 0.47498(11) Uani 0.0328(3) 8 1 d
C9 C 0.33321(3) 0.21502(14) 0.59275(9) Uani 0.0254(3) 8 1 d
C10 C 0.28334(3) 0.22535(19) 0.32517(11) Uani 0.0366(3) 8 1 d
C11 C 0.41142(3) 0.09948(12) -0.06499(9) Uani 0.0220(2) 8 1 d
H2 H 0.497455 0.166172 0.046963 Uiso 0.0187 8 1 d
H3 H 0.452654 0.714258 0.06259 Uiso 0.0186 8 1 d
H5 H 0.438836 0.583836 0.256514 Uiso 0.0198 8 1 d
H81 H 0.27977 0.598682 0.51013 Uiso 0.0394 8 1 d
H82 H 0.323867 0.669084 0.537266 Uiso 0.0394 8 1 d
H83 H 0.300301 0.681531 0.395692 Uiso 0.0394 8 1 d
H91 H 0.31118 0.219313 0.640727 Uiso 0.0305 8 1 d
H92 H 0.338531 0.082339 0.571889 Uiso 0.0305 8 1 d
H93 H 0.356114 0.269829 0.644875 Uiso 0.0305 8 1 d
H101 H 0.261133 0.194452 0.368688 Uiso 0.044 8 1 d
H102 H 0.274733 0.306195 0.25075 Uiso 0.044 8 1 d
H103 H 0.294552 0.107359 0.2969 Uiso 0.044 8 1 d
H111 H 0.397377 -0.018702 -0.090426 Uiso 0.0264 8 1 d
H112 H 0.396098 0.208936 -0.101064 Uiso 0.0264 8 1 d
H113 H 0.436429 0.098479 -0.097055 Uiso 0.0264 8 1 d

loop_
_atom_site_aniso_label
_atom_site_aniso_type_symbol
_atom_site_aniso_U_11
_atom_site_aniso_U_22
_atom_site_aniso_U_33
_atom_site_aniso_U_12
_atom_site_aniso_U_13
_atom_site_aniso_U_23
S S 0.02379(11) 0.01330(10) 0.01955(11) -0.00388(7) 0.00835(8) -0.00053(7)
Si Si 0.01397(11) 0.02170(12) 0.01876(12) 0.00170(8) 0.00695(9) 0.00076(9)
C1 C 0.0128(3) 0.0140(3) 0.0144(3) -0.0003(2) 0.0034(3) -0.0015(3)
C2 C 0.0162(3) 0.0125(3) 0.0188(4) 0.0005(3) 0.0050(3) -0.0004(3)
C3 C 0.0146(3) 0.0139(3) 0.0188(4) 0.0018(3) 0.0057(3) -0.0022(3)
C4 C 0.0129(3) 0.0136(3) 0.0160(3) -0.0006(2) 0.0033(3) -0.0003(3)
C5 C 0.0154(3) 0.0168(4) 0.0184(4) -0.0019(3) 0.0062(3) -0.0018(3)
C6 C 0.0180(4) 0.0154(3) 0.0186(4) 0.0003(3) 0.0051(3) -0.0019(3)
C7 C 0.0180(4) 0.0172(4) 0.0213(4) 0.0011(3) 0.0058(3) -0.0007(3)
C8 C 0.0359(6) 0.0303(5) 0.0355(6) 0.0140(4) 0.0166(5) 0.0052(4)
C9 C 0.0240(4) 0.0279(5) 0.0258(5) 0.0029(3) 0.0089(4) 0.0055(4)
C10 C 0.0225(5) 0.0585(7) 0.0293(5) -0.0116(5) 0.0054(4) -0.0055(5)
C11 C 0.0278(4) 0.0176(4) 0.0207(4) -0.0054(3) 0.0038(3) -0.0039(3)

loop_
_atom_type_symbol
_atom_type_scat_dispersion_real
_atom_type_scat_dispersion_imag
_atom_type_scat_source
C 0.0033 0.0016 'International Tables Vol C tables 4.2.6.8 and 6.1.1.1'
H 0.0000 0.0000 'International Tables Vol C tables 4.2.6.8 and 6.1.1.1'
S 0.1246 0.1234 'International Tables Vol C tables 4.2.6.8 and 6.1.1.1'
Si 0.0817 0.0704 'International Tables Vol C tables 4.2.6.8 and 6.1.1.1'

loop_
_geom_angle_atom_site_label_1
_geom_angle_atom_site_label_2
_geom_angle_atom_site_label_3
_geom_angle_site_symmetry_1
_geom_angle_site_symmetry_3
_geom_angle
C7 Si C8 . . 106.87(5)
C7 Si C9 . . 110.24(4)
C7 Si C10 . . 108.04(5)
C8 Si C9 . . 110.72(5)
C8 Si C10 . . 111.37(5)
C9 Si C10 . . 109.54(5)
C2 C1 C3 . . 118.05(7)
C2 C1 C4 . . 121.73(7)
C3 C1 C4 . . 120.22(7)
C1 C2 C3 . 3_665 120.86(7)
C1 C2 H2 . . 119.57
C3 C2 H2 3_665 . 119.57
C1 C3 C2 . 3_665 121.09(7)
C1 C3 H3 . . 119.46
C2 C3 H3 3_665 . 119.46
S C4 C1 . . 120.29(6)
S C4 C5 . . 118.43(6)
C1 C4 C5 . . 121.12(7)
C4 C5 C6 . . 125.66(8)
C4 C5 H5 . . 117.17
C6 C5 H5 . . 117.17
C5 C6 C7 . . 175.65(9)
Si C7 C6 . . 174.87(7)
Si C8 H81 . . 109.47
Si C8 H82 . . 109.47
Si C8 H83 . . 109.47
H81 C8 H82 . . 109.47
H81 C8 H83 . . 109.47
H82 C8 H83 . . 109.47
Si C9 H91 . . 109.47
Si C9 H92 . . 109.47
Si C9 H93 . . 109.47
H91 C9 H92 . . 109.47
H91 C9 H93 . . 109.47
H92 C9 H93 . . 109.47
Si C10 H101 . . 109.47
Si C10 H102 . . 109.47
Si C10 H103 . . 109.47
H101 C10 H102 . . 109.47
H101 C10 H103 . . 109.47
H102 C10 H103 . . 109.47
H111 C11 H112 . . 109.47
H111 C11 H113 . . 109.47
H112 C11 H113 . . 109.47

loop_
_geom_bond_atom_site_label_1
_geom_bond_atom_site_label_2
_geom_bond_site_symmetry_2
_geom_bond_distance
S C4 . 1.7634(9)
Si C7 . 1.8391(11)
Si C8 . 1.8644(12)
Si C9 . 1.8539(11)
Si C10 . 1.8593(12)
C1 C2 . 1.4025(12)
C1 C3 . 1.4024(12)
C1 C4 . 1.4765(12)
C2 C3 3_665 1.3826(12)
C2 H2 . 0.96
C3 H3 . 0.96
C4 C5 . 1.3516(12)
C5 C6 . 1.4232(13)
C5 H5 . 0.96
C6 C7 . 1.2112(13)
C8 H81 . 0.96
C8 H82 . 0.96
C8 H83 . 0.96
C9 H91 . 0.96
C9 H92 . 0.96
C9 H93 . 0.96
C10 H101 . 0.96
C10 H102 . 0.96
C10 H103 . 0.96
C11 H111 . 0.96
C11 H112 . 0.96
C11 H113 . 0.96
